data_1504449
loop_
_publ_author_name
'Tuchinda, Patoomratana'
'Kornsakulkarn, Jittra'
'Pohmakotr, Manat'
'Kongsaeree, Palangpon'
'Prabpai, Samran'
'Yoosook, Chalobon'
'Kasisit, Jitra'
'Napaswad, Chanita'
'Sophasan, Samaisukh'
'Reutrakul, Vichai'

_publ_section_title
;
 Dichapetalin-type triterpenoids and lignans from the aerial parts of
 Phyllanthus acutissima.
;
_journal_issue 4
_journal_name_full 'Journal of natural products'
_journal_page_first 655
_journal_page_last 663
_journal_paper_doi 10.1021/np7007347
_journal_volume 71
_journal_year 2008
_chemical_absolute_configuration ad
_chemical_compound_source 'Phyllanthus acutissima'
_chemical_formula_moiety 'C47 H53 Br O9 '
_chemical_formula_sum 'C47 H53 Br O9'
_chemical_formula_weight 841.836
_chemical_name_systematic
;
 ?
;
_space_group_IT_number 19
_symmetry_cell_setting orthorhombic
_symmetry_space_group_name_Hall 'P 2ac 2ab'
_symmetry_space_group_name_H-M 'P 21 21 21'
_atom_sites_solution_primary direct
_atom_sites_solution_secondary difmap
_cell_angle_alpha 90.00
_cell_angle_beta 90.00
_cell_angle_gamma 90.00
_cell_formula_units_Z 4
_cell_length_a 7.8919(4)
_cell_length_b 12.0853(9)
_cell_length_c 43.592(3)
_cell_measurement_reflns_used 2054
_cell_measurement_temperature 298
_cell_measurement_theta_max 25.682
_cell_measurement_theta_min 0.998
_cell_volume 4157.6(5)
_computing_cell_refinement 'HKL Scalepack (Otwinowski & Minor 1997)'
_computing_data_collection KappaCCD
_computing_data_reduction 'Denzo and Scalepak (Otwinowski & Minor, 1997)'
_computing_structure_refinement 'SHELXL-97 (Sheldrick, 1997)'
_computing_structure_solution 'SIR97(Cascarano al.,Acta Cryst.,1996,A52,C-79)'
_diffrn_measured_fraction_theta_full 0.855
_diffrn_measured_fraction_theta_max 0.855
_diffrn_measurement_device KappaCCD
_diffrn_measurement_method CCD
_diffrn_orient_matrix_type X=UH
_diffrn_orient_matrix_UB_11 0.12061
_diffrn_orient_matrix_UB_12 0.03773
_diffrn_orient_matrix_UB_13 0.00931
_diffrn_orient_matrix_UB_21 -0.00320
_diffrn_orient_matrix_UB_22 -0.01001
_diffrn_orient_matrix_UB_23 0.08208
_diffrn_orient_matrix_UB_31 0.00698
_diffrn_orient_matrix_UB_32 -0.02172
_diffrn_orient_matrix_UB_33 -0.00238
_diffrn_radiation_source 'fine-focus sealed tube'
_diffrn_radiation_type ' MoK\a'
_diffrn_radiation_wavelength_id all
_diffrn_reflns_limit_h_max 7
_diffrn_reflns_limit_h_min -7
_diffrn_reflns_limit_k_max 12
_diffrn_reflns_limit_k_min -12
_diffrn_reflns_limit_l_max 43
_diffrn_reflns_limit_l_min -42
_diffrn_reflns_number 6393
_diffrn_reflns_theta_full 21.99
_diffrn_reflns_theta_max 21.99
_diffrn_reflns_theta_min 2.94
_exptl_absorpt_coefficient_mu 1.045
_exptl_absorpt_correction_type none
_exptl_crystal_colour Colourless
_exptl_crystal_density_diffrn 1.345
_exptl_crystal_density_method 'not measured'
_exptl_crystal_description Prism
_exptl_crystal_F_000 1768
_exptl_crystal_size_max 0.25
_exptl_crystal_size_mid 0.15
_exptl_crystal_size_min 0.10
_refine_diff_density_max 0.281
_refine_diff_density_min -0.438
_refine_diff_density_rms 0.037
_refine_ls_abs_structure_details 'Flack H D (1983), Acta Cryst. A39, 876-881'
_refine_ls_abs_structure_Flack 0.006(15)
_refine_ls_extinction_coef 0.0009(7)
_refine_ls_extinction_expression Fc^*^=kFc[1+0.001xFc^2^\l^3^/sin(2\q)]^-1/4^
_refine_ls_extinction_method SHELXL
_refine_ls_goodness_of_fit_ref 1.050
_refine_ls_hydrogen_treatment refxyz
_refine_ls_matrix_type full
_refine_ls_number_parameters 515
_refine_ls_number_reflns 3873
_refine_ls_number_restraints 0
_refine_ls_restrained_S_all 1.050
_refine_ls_R_factor_all 0.0585
_refine_ls_R_factor_gt 0.0476
_refine_ls_shift/su_max 0.003
_refine_ls_shift/su_mean 0.001
_refine_ls_structure_factor_coef Fsqd
_refine_ls_weighting_details 'calc w=1/[\s^2^(Fo^2^)+(0.0532P)^2^+3.3813P] where P=(Fo^2^+2Fc^2^)/3'
_refine_ls_weighting_scheme calc
_refine_ls_wR_factor_gt 0.1106
_refine_ls_wR_factor_ref 0.1183
_reflns_number_gt 3375
_reflns_number_total 3873
_reflns_threshold_expression >2sigma(I)
_cod_data_source_file np7007347-file003.cif
_cod_data_source_block compound1a
_cod_depositor_comments
;
The following automatic conversions were performed:

'_symmetry_cell_setting' value 'Orthorhombic' changed to
'orthorhombic' according to
/home/saulius/struct/CIF-dictionaries/cif_core.dic dictionary named
'cif_core.dic' version 2.4.1 from 2010-06-29.

Automatic conversion script
Id: cif_fix_values 1715 2011-07-08 13:25:40Z adriana 
;
_cod_original_sg_symbol_H-M 'P 21 21 21    '
_cod_original_formula_sum 'C47 H53 Br O9 '
_cod_database_code 1504449

loop_
_symmetry_equiv_pos_as_xyz
+X,+Y,+Z
'-X+ 1/2,-Y,+Z+ 1/2'
'+X+ 1/2,-Y+ 1/2,-Z'
'-X,+Y+ 1/2,-Z+ 1/2'

loop_
_atom_site_label
_atom_site_type_symbol
_atom_site_fract_x
_atom_site_fract_y
_atom_site_fract_z
_atom_site_U_iso_or_equiv
_atom_site_adp_type
_atom_site_occupancy
_atom_site_symmetry_multiplicity
_atom_site_calc_flag
_atom_site_refinement_flags
Br1 Br 0.25223(12) 0.54612(6) 0.15443(3) 0.1182(5) Uani 1 1 d .
O7 O 0.3983(5) 0.0735(3) 0.07558(9) 0.0490(10) Uani 1 1 d .
O23 O -0.4162(6) -0.0999(3) 0.20637(10) 0.0637(13) Uani 1 1 d .
O1'" O 0.6145(6) 0.0627(4) 0.10863(13) 0.0891(17) Uani 1 1 d .
O21' O -0.1493(5) -0.1284(4) 0.22584(10) 0.0642(12) Uani 1 1 d .
O2' O 0.4295(5) -0.0081(3) -0.06924(10) 0.0590(12) Uani 1 1 d .
C6" C 0.2374(10) -0.0910(5) -0.13694(18) 0.0716(19) Uani 1 1 d .
C18 C 0.3295(8) -0.2343(4) 0.06942(15) 0.0595(18) Uani 1 1 d .
C10 C 0.1281(7) -0.0689(5) 0.02185(14) 0.0462(15) Uani 1 1 d .
C13 C 0.0679(8) -0.1154(4) 0.12232(13) 0.0441(15) Uani 1 1 d .
C2' C 0.4192(8) -0.0332(5) -0.03746(14) 0.0552(17) Uani 1 1 d .
C20 C -0.0409(8) -0.1400(5) 0.17693(14) 0.0482(15) Uani 1 1 d .
O3" O 0.4176(8) 0.1848(4) -0.17922(13) 0.0952(16) Uani 1 1 d .
O21 O 0.0661(7) -0.2478(4) 0.21933(11) 0.0898(16) Uani 1 1 d .
C21 C -0.0298(9) -0.1804(6) 0.20873(15) 0.0583(17) Uani 1 1 d .
C1'" C 0.4922(8) 0.1107(5) 0.09860(16) 0.0530(17) Uani 1 1 d .
C9 C 0.1152(7) -0.0797(5) 0.05760(13) 0.0474(16) Uani 1 1 d .
C6 C 0.4436(7) -0.0321(5) 0.02993(14) 0.0515(16) Uani 1 1 d .
C16 C 0.2691(8) -0.1567(5) 0.16281(12) 0.0545(16) Uani 1 1 d .
C25 C -0.4419(9) 0.0686(5) 0.23274(16) 0.0642(19) Uani 1 1 d .
C14 C 0.2442(9) -0.0982(4) 0.10946(12) 0.0464(14) Uani 1 1 d .
C8 C 0.2798(7) -0.1133(4) 0.07528(13) 0.0438(15) Uani 1 1 d .
C4 C 0.3031(7) 0.0448(5) -0.01911(14) 0.0504(16) Uani 1 1 d .
C2'" C 0.4256(8) 0.2137(4) 0.11163(15) 0.0493(16) Uani 1 1 d .
C7'" C 0.3062(7) 0.2787(5) 0.09730(14) 0.0523(17) Uani 1 1 d .
C6'" C 0.2531(9) 0.3775(4) 0.10953(16) 0.0620(17) Uani 1 1 d .
C1" C 0.2873(8) -0.0055(5) -0.11790(15) 0.0567(17) Uani 1 1 d .
C24 C -0.2623(9) 0.0579(5) 0.22026(15) 0.0667(18) Uani 1 1 d .
C11 C -0.0328(8) -0.1542(6) 0.06804(16) 0.069(2) Uani 1 1 d .
C23 C -0.2512(9) -0.0577(4) 0.20635(14) 0.0551(16) Uani 1 1 d .
C30 C 0.1466(8) -0.0015(5) 0.12180(14) 0.0546(17) Uani 1 1 d .
C17 C 0.0820(7) -0.1749(4) 0.15276(13) 0.0451(14) Uani 1 1 d .
C5 C 0.2802(7) 0.0091(4) 0.01491(13) 0.0457(15) Uani 1 1 d .
C3 C 0.1343(10) 0.0472(6) -0.03580(17) 0.067(2) Uani 1 1 d .
C3" C 0.3615(9) 0.0971(6) -0.16174(17) 0.0650(19) Uani 1 1 d .
C7 C 0.4254(8) -0.0394(4) 0.06466(14) 0.0477(16) Uani 1 1 d .
C5" C 0.2490(11) -0.0838(6) -0.16888(18) 0.077(2) Uani 1 1 d .
C3'" C 0.4901(9) 0.2483(5) 0.13930(17) 0.0659(19) Uani 1 1 d .
C5' C 0.1474(9) 0.0663(6) -0.06997(16) 0.079(2) Uani 1 1 d .
O25 O -0.5310(7) 0.1316(5) 0.20982(13) 0.0998(18) Uani 1 1 d .
C26 C -0.5002(8) -0.0493(5) 0.23205(16) 0.0660(19) Uani 1 1 d .
C28 C 0.3816(11) 0.1615(5) -0.01969(17) 0.088(2) Uani 1 1 d .
C1 C -0.0326(8) -0.0094(6) 0.01004(15) 0.0666(19) Uani 1 1 d .
C6' C 0.2662(9) -0.0173(5) -0.08376(14) 0.0601(17) Uani 1 1 d .
C19 C 0.1394(8) -0.1810(4) 0.00492(14) 0.0546(16) Uani 1 1 d .
C27 C -0.4534(12) 0.1230(7) 0.26396(19) 0.111(3) Uani 1 1 d .
C15 C 0.3697(8) -0.1473(6) 0.13295(15) 0.0597(18) Uani 1 1 d .
C2 C -0.0108(10) 0.0278(6) -0.02236(16) 0.073(2) Uani 1 1 d .
O4" O 0.3343(8) 0.0394(5) -0.21037(12) 0.0985(18) Uani 1 1 d .
C12 C -0.0794(8) -0.1419(5) 0.10121(13) 0.0517(16) Uani 1 1 d .
C2" C 0.3496(8) 0.0922(5) -0.13051(17) 0.0636(19) Uani 1 1 d .
C4'" C 0.4371(9) 0.3455(5) 0.15285(18) 0.072(2) Uani 1 1 d .
C5'" C 0.3203(9) 0.4089(5) 0.13762(19) 0.070(2) Uani 1 1 d .
C22 C -0.1702(8) -0.0697(5) 0.17566(14) 0.0518(16) Uani 1 1 d .
C4" C 0.3114(9) 0.0118(6) -0.18021(19) 0.075(2) Uani 1 1 d .
C29 C -0.7058(12) 0.1507(8) 0.2147(3) 0.141(4) Uani 1 1 d .
C7" C 0.4183(15) 0.1422(8) -0.2097(2) 0.122(3) Uani 1 1 d .
H6" H 0.1937 -0.1583 -0.1283 0.086 Uiso 1 1 d R
H18A H 0.4307 -0.2505 0.0808 0.071 Uiso 1 1 d R
H18B H 0.3502 -0.2449 0.0479 0.071 Uiso 1 1 d R
H18C H 0.2402 -0.2828 0.0760 0.071 Uiso 1 1 d R
H2'A H 0.3770 -0.1072 -0.0350 0.066 Uiso 1 1 d R
H2'B H 0.5306 -0.0281 -0.0287 0.066 Uiso 1 1 d R
H9 H 0.0826 -0.0062 0.0636 0.057 Uiso 1 1 d R
H6A H 0.4694 -0.1045 0.0222 0.062 Uiso 1 1 d R
H6B H 0.5349 0.0174 0.0252 0.062 Uiso 1 1 d R
H16A H 0.2747 -0.0892 0.1744 0.065 Uiso 1 1 d R
H16B H 0.3044 -0.2174 0.1755 0.065 Uiso 1 1 d R
H7'" H 0.2594 0.2550 0.0781 0.063 Uiso 1 1 d R
H6'" H 0.1704 0.4222 0.0992 0.074 Uiso 1 1 d R
H24A H -0.2436 0.1146 0.2052 0.080 Uiso 1 1 d R
H24B H -0.1822 0.0663 0.2367 0.080 Uiso 1 1 d R
H11A H -0.1318 -0.1360 0.0563 0.083 Uiso 1 1 d R
H11B H -0.0023 -0.2300 0.0644 0.083 Uiso 1 1 d R
H30A H 0.0746 0.0462 0.1100 0.066 Uiso 1 1 d R
H30B H 0.1544 0.0259 0.1424 0.066 Uiso 1 1 d R
H17 H 0.0661 -0.2521 0.1483 0.054 Uiso 1 1 d R
H5 H 0.2470 0.0773 0.0244 0.055 Uiso 1 1 d R
H7 H 0.5271 -0.0696 0.0734 0.057 Uiso 1 1 d R
H5" H 0.2107 -0.1451 -0.1811 0.093 Uiso 1 1 d R
H3'" H 0.5736 0.2041 0.1496 0.079 Uiso 1 1 d R
H5'A H 0.0378 0.0594 -0.0793 0.095 Uiso 1 1 d R
H5'B H 0.1918 0.1389 -0.0738 0.095 Uiso 1 1 d R
H26A H -0.6210 -0.0535 0.2298 0.079 Uiso 1 1 d R
H26B H -0.4669 -0.0874 0.2504 0.079 Uiso 1 1 d R
H28A H 0.3091 0.2112 -0.0086 0.106 Uiso 1 1 d R
H28B H 0.3954 0.1877 -0.0403 0.106 Uiso 1 1 d R
H28C H 0.4903 0.1581 -0.0098 0.106 Uiso 1 1 d R
H1A H -0.1272 -0.0592 0.0111 0.080 Uiso 1 1 d R
H1B H -0.0541 0.0537 0.0228 0.080 Uiso 1 1 d R
H6' H 0.2180 -0.0886 -0.0795 0.072 Uiso 1 1 d R
H19A H 0.1461 -0.1687 -0.0168 0.066 Uiso 1 1 d R
H19B H 0.0405 -0.2242 0.0095 0.066 Uiso 1 1 d R
H19C H 0.2387 -0.2199 0.0117 0.066 Uiso 1 1 d R
H27A H -0.5705 0.1254 0.2699 0.134 Uiso 1 1 d R
H27B H -0.4093 0.1969 0.2629 0.134 Uiso 1 1 d R
H27C H -0.3904 0.0812 0.2788 0.134 Uiso 1 1 d R
H15A H 0.4667 -0.1005 0.1358 0.072 Uiso 1 1 d R
H15B H 0.4065 -0.2201 0.1272 0.072 Uiso 1 1 d R
H2 H -0.1153 0.0376 -0.0333 0.088 Uiso 1 1 d R
H12A H -0.1272 -0.2112 0.1076 0.062 Uiso 1 1 d R
H12B H -0.1642 -0.0851 0.1025 0.062 Uiso 1 1 d R
H2" H 0.3826 0.1505 -0.1168 0.076 Uiso 1 1 d R
H4'" H 0.4798 0.3678 0.1725 0.087 Uiso 1 1 d R
H22 H -0.1968 -0.0354 0.1564 0.062 Uiso 1 1 d R
H29A H -0.7476 0.1919 0.1975 0.169 Uiso 1 1 d R
H29B H -0.7245 0.1922 0.2332 0.169 Uiso 1 1 d R
H29C H -0.7644 0.0813 0.2160 0.169 Uiso 1 1 d R
H7"A H 0.3621 0.1924 -0.2234 0.146 Uiso 1 1 d R
H7"B H 0.5332 0.1317 -0.2163 0.146 Uiso 1 1 d R

loop_
_atom_site_aniso_label
_atom_site_aniso_U_11
_atom_site_aniso_U_22
_atom_site_aniso_U_33
_atom_site_aniso_U_23
_atom_site_aniso_U_13
_atom_site_aniso_U_12
Br1 0.0797(6) 0.0771(5) 0.1978(11) -0.0634(5) -0.0096(7) 0.0105(5)
O7 0.043(3) 0.048(2) 0.056(3) -0.0090(18) -0.010(2) 0.0006(18)
O23 0.044(3) 0.081(3) 0.066(4) -0.021(2) 0.003(2) -0.005(2)
O1'" 0.054(3) 0.084(3) 0.129(5) -0.043(3) -0.038(3) 0.018(3)
O21' 0.057(3) 0.094(3) 0.041(3) 0.006(2) 0.002(2) 0.012(3)
O2' 0.044(3) 0.089(3) 0.044(3) 0.013(2) 0.002(2) 0.006(2)
C6" 0.063(5) 0.086(5) 0.066(6) 0.008(4) -0.014(4) 0.009(4)
C18 0.076(5) 0.053(3) 0.049(4) -0.008(3) 0.003(3) 0.000(3)
C10 0.030(4) 0.065(4) 0.043(4) 0.001(3) 0.000(3) 0.000(3)
C13 0.041(4) 0.055(4) 0.036(4) 0.000(3) 0.001(3) 0.001(3)
C2' 0.044(4) 0.085(4) 0.037(5) 0.012(3) 0.000(3) 0.008(3)
C20 0.051(4) 0.055(3) 0.039(4) 0.001(3) -0.001(3) 0.001(3)
O3" 0.123(5) 0.104(4) 0.059(4) 0.013(3) 0.012(3) -0.008(3)
O21 0.094(4) 0.122(4) 0.054(4) 0.022(3) -0.002(3) 0.043(3)
C21 0.052(5) 0.078(4) 0.046(5) -0.003(3) 0.002(4) 0.002(4)
C1'" 0.028(4) 0.057(4) 0.074(5) -0.009(3) -0.005(4) 0.001(3)
C9 0.038(4) 0.063(4) 0.041(4) -0.007(3) 0.004(3) -0.006(3)
C6 0.039(4) 0.059(4) 0.056(5) -0.003(3) 0.002(3) -0.001(3)
C16 0.056(5) 0.078(4) 0.030(4) 0.002(3) 0.000(3) 0.004(3)
C25 0.061(5) 0.075(5) 0.056(5) -0.008(3) 0.015(4) 0.007(4)
C14 0.046(4) 0.056(3) 0.037(4) -0.006(2) -0.004(4) -0.006(3)
C8 0.036(4) 0.047(3) 0.049(4) -0.008(2) 0.003(3) -0.001(3)
C4 0.043(4) 0.065(4) 0.043(5) 0.000(3) 0.002(3) 0.003(3)
C2'" 0.047(4) 0.046(3) 0.055(5) -0.004(3) -0.004(3) -0.003(3)
C7'" 0.052(5) 0.056(4) 0.049(4) 0.004(3) -0.002(3) -0.001(3)
C6'" 0.052(4) 0.055(3) 0.079(5) 0.010(3) 0.002(4) 0.007(4)
C1" 0.049(5) 0.079(4) 0.042(5) 0.009(3) -0.003(3) 0.009(3)
C24 0.069(5) 0.070(4) 0.061(5) -0.008(3) 0.015(4) -0.014(4)
C11 0.056(5) 0.101(5) 0.050(5) -0.008(3) 0.010(4) -0.017(4)
C23 0.048(4) 0.072(4) 0.046(5) -0.003(3) 0.004(4) 0.004(4)
C30 0.069(4) 0.052(3) 0.043(4) -0.010(3) 0.003(3) 0.011(3)
C17 0.043(4) 0.058(3) 0.035(4) -0.005(3) -0.002(3) 0.006(3)
C5 0.040(4) 0.053(3) 0.044(4) -0.005(2) 0.000(3) 0.005(3)
C3 0.058(5) 0.083(5) 0.059(6) 0.018(3) 0.011(4) 0.023(4)
C3" 0.069(5) 0.079(5) 0.047(5) 0.013(4) -0.003(4) 0.003(4)
C7 0.040(4) 0.057(4) 0.046(5) -0.008(3) 0.003(3) 0.002(3)
C5" 0.086(5) 0.083(5) 0.064(6) -0.009(4) -0.016(5) 0.017(5)
C3'" 0.066(5) 0.050(4) 0.082(6) -0.008(3) -0.013(4) 0.003(3)
C5' 0.066(5) 0.116(6) 0.054(6) 0.025(4) -0.001(4) 0.032(4)
O25 0.097(5) 0.110(4) 0.092(5) 0.022(3) 0.019(3) 0.029(3)
C26 0.049(4) 0.094(5) 0.056(5) -0.003(4) 0.010(4) 0.005(4)
C28 0.114(7) 0.077(5) 0.074(6) 0.009(4) 0.009(5) -0.014(5)
C1 0.042(5) 0.104(5) 0.053(5) -0.004(4) -0.003(4) 0.015(3)
C6' 0.051(5) 0.086(4) 0.044(5) 0.011(3) -0.003(4) 0.006(4)
C19 0.056(4) 0.068(4) 0.040(4) -0.005(3) 0.005(3) -0.011(3)
C27 0.108(7) 0.144(8) 0.082(7) -0.047(6) 0.034(5) -0.030(6)
C15 0.050(4) 0.083(4) 0.047(5) -0.010(3) -0.005(4) 0.003(3)
C2 0.053(5) 0.120(6) 0.047(5) 0.016(4) -0.001(4) 0.034(4)
O4" 0.139(5) 0.112(4) 0.045(4) 0.005(3) 0.000(3) 0.005(4)
C12 0.036(4) 0.079(4) 0.040(4) 0.003(3) 0.000(3) 0.004(3)
C2" 0.060(5) 0.080(5) 0.051(6) -0.001(3) -0.008(4) 0.011(4)
C4'" 0.062(5) 0.073(4) 0.082(6) -0.023(4) -0.007(4) -0.001(4)
C5'" 0.053(5) 0.062(4) 0.094(7) -0.020(4) 0.012(4) -0.008(3)
C22 0.051(4) 0.070(4) 0.034(4) 0.002(3) -0.006(3) 0.002(3)
C4" 0.085(6) 0.081(5) 0.060(6) 0.008(4) -0.005(4) 0.013(4)
C29 0.104(9) 0.140(8) 0.180(11) 0.019(7) 0.024(7) 0.056(7)
C7" 0.180(10) 0.126(8) 0.060(7) 0.011(5) 0.024(7) -0.003(8)

loop_
_atom_type_symbol
_atom_type_description
_atom_type_scat_dispersion_real
_atom_type_scat_dispersion_imag
_atom_type_scat_source
C C 0.0033 0.0016 'International Tables Vol C Tables 4.2.6.8 and 6.1.1.4'
H H 0.0000 0.0000 'International Tables Vol C Tables 4.2.6.8 and 6.1.1.4'
O O 0.0106 0.0060 'International Tables Vol C Tables 4.2.6.8 and 6.1.1.4'
Br Br -0.2901 2.4595 'International Tables Vol C Tables 4.2.6.8 and 6.1.1.4'

loop_
_diffrn_radiation_wavelength
0.71073

loop_
_geom_angle_atom_site_label_1
_geom_angle_atom_site_label_2
_geom_angle_atom_site_label_3
_geom_angle
C1'" O7 C7 118.8(4)
C23 O23 C26 105.9(4)
C21 O21' C23 109.7(5)
C2' O2' C6' 111.2(5)
C1" C6" C5" 122.2(7)
C19 C10 C5 113.2(5)
C19 C10 C1 107.2(5)
C5 C10 C1 106.6(5)
C19 C10 C9 114.0(5)
C5 C10 C9 107.1(4)
C1 C10 C9 108.4(5)
C17 C13 C30 114.6(5)
C17 C13 C12 119.2(5)
C30 C13 C12 119.9(5)
C17 C13 C14 108.8(5)
C30 C13 C14 59.4(4)
C12 C13 C14 120.6(5)
O2' C2' C4 114.2(5)
C22 C20 C21 107.3(5)
C22 C20 C17 130.6(5)
C21 C20 C17 122.1(5)
C3" O3" C7" 103.8(6)
O21 C21 O21' 122.6(6)
O21 C21 C20 128.6(6)
O21' C21 C20 108.8(6)
O1'" C1'" O7 123.9(5)
O1'" C1'" C2'" 123.6(6)
O7 C1'" C2'" 112.4(6)
C11 C9 C8 109.4(5)
C11 C9 C10 113.0(5)
C8 C9 C10 117.2(4)
C7 C6 C5 111.4(5)
C15 C16 C17 105.3(5)
O25 C25 C26 109.9(6)
O25 C25 C27 111.4(6)
C26 C25 C27 114.4(6)
O25 C25 C24 104.5(6)
C26 C25 C24 101.4(5)
C27 C25 C24 114.4(6)
C30 C14 C13 60.1(4)
C30 C14 C8 122.5(5)
C13 C14 C8 120.9(5)
C30 C14 C15 113.0(5)
C13 C14 C15 106.9(5)
C8 C14 C15 118.9(5)
C14 C8 C7 111.3(5)
C14 C8 C18 108.8(4)
C7 C8 C18 108.3(5)
C14 C8 C9 107.3(5)
C7 C8 C9 108.9(4)
C18 C8 C9 112.2(5)
C3 C4 C28 109.1(6)
C3 C4 C2' 106.6(5)
C28 C4 C2' 108.2(5)
C3 C4 C5 111.1(5)
C28 C4 C5 108.5(5)
C2' C4 C5 113.2(5)
C7'" C2'" C3'" 118.5(6)
C7'" C2'" C1'" 123.7(6)
C3'" C2'" C1'" 117.8(6)
C6'" C7'" C2'" 121.9(6)
C7'" C6'" C5'" 117.6(6)
C6" C1" C2" 119.8(7)
C6" C1" C6' 119.4(6)
C2" C1" C6' 120.7(6)
C25 C24 C23 105.9(5)
C12 C11 C9 114.4(5)
O23 C23 O21' 107.5(5)
O23 C23 C22 111.4(5)
O21' C23 C22 103.4(5)
O23 C23 C24 106.3(5)
O21' C23 C24 109.8(5)
C22 C23 C24 118.1(5)
C14 C30 C13 60.4(4)
C20 C17 C13 115.9(5)
C20 C17 C16 112.2(5)
C13 C17 C16 104.4(5)
C6 C5 C4 113.6(5)
C6 C5 C10 111.7(4)
C4 C5 C10 116.3(5)
C2 C3 C4 123.4(6)
C2 C3 C5' 121.9(7)
C4 C3 C5' 114.5(6)
C4" C3" C2" 122.3(7)
C4" C3" O3" 110.3(7)
C2" C3" O3" 127.3(7)
O7 C7 C6 106.5(4)
O7 C7 C8 109.7(4)
C6 C7 C8 113.9(5)
C4" C5" C6" 116.2(7)
C4'" C3'" C2'" 121.5(6)
C6' C5' C3 109.5(5)
C29 O25 C25 117.2(7)
O23 C26 C25 106.2(5)
C2 C1 C10 111.1(5)
O2' C6' C5' 109.3(5)
O2' C6' C1" 109.2(5)
C5' C6' C1" 113.6(5)
C16 C15 C14 105.1(5)
C3 C2 C1 125.4(7)
C4" O4" C7" 104.9(6)
C11 C12 C13 114.7(5)
C3" C2" C1" 117.0(6)
C5'" C4'" C3'" 118.2(7)
C4'" C5'" C6'" 122.1(6)
C4'" C5'" Br1 119.6(6)
C6'" C5'" Br1 118.2(6)
C20 C22 C23 110.8(5)
C5" C4" C3" 122.4(8)
C5" C4" O4" 127.5(8)
C3" C4" O4" 110.1(7)
O4" C7" O3" 109.7(7)
C1" C6" H6" 119.9
C5" C6" H6" 117.9
C8 C18 H18A 108.7
C8 C18 H18B 109.5
H18A C18 H18B 109.5
C8 C18 H18C 110.2
H18A C18 H18C 109.5
H18B C18 H18C 109.5
O2' C2' H2'A 109.1
C4 C2' H2'A 107.9
O2' C2' H2'B 108.7
C4 C2' H2'B 107.5
H2'A C2' H2'B 109.5
C11 C9 H9 104.9
C8 C9 H9 109.2
C10 C9 H9 102.1
C7 C6 H6A 108.5
C5 C6 H6A 108.9
C7 C6 H6B 108.7
C5 C6 H6B 109.7
H6A C6 H6B 109.5
C15 C16 H16A 111.1
C17 C16 H16A 108.2
C15 C16 H16B 113.3
C17 C16 H16B 109.3
H16A C16 H16B 109.5
C6'" C7'" H7'" 118.8
C2'" C7'" H7'" 119.3
C7'" C6'" H6'" 121.0
C5'" C6'" H6'" 121.4
C25 C24 H24A 109.1
C23 C24 H24A 111.8
C25 C24 H24B 109.8
C23 C24 H24B 110.8
H24A C24 H24B 109.5
C12 C11 H11A 107.0
C9 C11 H11A 108.9
C12 C11 H11B 108.4
C9 C11 H11B 108.6
H11A C11 H11B 109.5
C14 C30 H30A 125.4
C13 C30 H30A 108.2
C14 C30 H30B 124.9
C13 C30 H30B 109.1
H30A C30 H30B 109.5
C20 C17 H17 109.3
C13 C17 H17 106.0
C16 C17 H17 108.5
C6 C5 H5 108.9
C4 C5 H5 101.9
C10 C5 H5 103.1
O7 C7 H7 110.4
C6 C7 H7 109.7
C8 C7 H7 106.6
C4" C5" H5" 124.9
C6" C5" H5" 118.8
C4'" C3'" H3'" 118.9
C2'" C3'" H3'" 119.6
C6' C5' H5'A 109.5
C3 C5' H5'A 110.2
C6' C5' H5'B 108.5
C3 C5' H5'B 109.7
H5'A C5' H5'B 109.5
O23 C26 H26A 110.8
C25 C26 H26A 110.9
O23 C26 H26B 108.6
C25 C26 H26B 110.8
H26A C26 H26B 109.5
C4 C28 H28A 108.9
C4 C28 H28B 111.3
H28A C28 H28B 109.5
C4 C28 H28C 108.2
H28A C28 H28C 109.5
H28B C28 H28C 109.5
C2 C1 H1A 108.8
C10 C1 H1A 109.3
C2 C1 H1B 109.3
C10 C1 H1B 108.7
H1A C1 H1B 109.5
O2' C6' H6' 109.8
C5' C6' H6' 106.2
C1" C6' H6' 108.7
C10 C19 H19A 109.8
C10 C19 H19B 109.3
H19A C19 H19B 109.5
C10 C19 H19C 109.3
H19A C19 H19C 109.5
H19B C19 H19C 109.5
C25 C27 H27A 108.1
C25 C27 H27B 109.9
H27A C27 H27B 109.5
C25 C27 H27C 110.4
H27A C27 H27C 109.5
H27B C27 H27C 109.5
C16 C15 H15A 110.4
C14 C15 H15A 111.7
C16 C15 H15B 108.2
C14 C15 H15B 111.9
H15A C15 H15B 109.5
C3 C2 H2 120.5
C1 C2 H2 114.1
C11 C12 H12A 106.8
C13 C12 H12A 108.0
C11 C12 H12B 107.4
C13 C12 H12B 110.3
H12A C12 H12B 109.5
C3" C2" H2" 124.8
C1" C2" H2" 118.2
C5'" C4'" H4'" 120.8
C3'" C4'" H4'" 121.0
C20 C22 H22 118.7
C23 C22 H22 130.5
O25 C29 H29A 107.6
O25 C29 H29B 111.2
H29A C29 H29B 109.4
O25 C29 H29C 109.6
H29A C29 H29C 109.5
H29B C29 H29C 109.5
O4" C7" H7"A 109.1
O3" C7" H7"A 110.5
O4" C7" H7"B 108.8
O3" C7" H7"B 109.3
H7"A C7" H7"B 109.5

loop_
_geom_bond_atom_site_label_1
_geom_bond_atom_site_label_2
_geom_bond_distance
Br1 C5'" 1.891(6)
O7 C1'" 1.326(7)
O7 C7 1.460(6)
O23 C23 1.399(8)
O23 C26 1.438(7)
O1'" C1'" 1.208(7)
O21' C21 1.357(7)
O21' C23 1.449(7)
O2' C2' 1.421(7)
O2' C6' 1.440(8)
C6" C1" 1.383(9)
C6" C5" 1.398(9)
C18 C8 1.535(7)
C10 C19 1.545(8)
C10 C5 1.556(8)
C10 C1 1.546(8)
C10 C9 1.567(8)
C13 C17 1.513(8)
C13 C30 1.510(8)
C13 C12 1.517(8)
C13 C14 1.515(9)
C2' C4 1.539(8)
C20 C22 1.329(7)
C20 C21 1.473(9)
C20 C17 1.493(8)
O3" C3" 1.378(8)
O3" C7" 1.425(9)
O21 C21 1.204(7)
C1'" C2'" 1.466(8)
C9 C11 1.543(8)
C9 C8 1.564(8)
C6 C7 1.523(8)
C6 C5 1.529(8)
C16 C15 1.529(8)
C16 C17 1.556(8)
C25 O25 1.439(8)
C25 C26 1.498(9)
C25 C27 1.514(9)
C25 C24 1.524(9)
C14 C30 1.499(8)
C14 C8 1.527(8)
C14 C15 1.543(9)
C8 C7 1.527(8)
C4 C3 1.518(9)
C4 C28 1.541(9)
C4 C5 1.555(8)
C2'" C7'" 1.377(8)
C2'" C3'" 1.375(8)
C7'" C6'" 1.373(8)
C6'" C5'" 1.388(9)
C1" C2" 1.393(9)
C1" C6' 1.504(8)
C24 C23 1.526(7)
C11 C12 1.500(8)
C23 C22 1.489(8)
C3 C2 1.307(9)
C3 C5' 1.511(9)
C3" C4" 1.367(10)
C3" C2" 1.366(9)
C5" C4" 1.349(10)
C3'" C4'" 1.379(9)
C5' C6' 1.504(9)
O25 C29 1.415(10)
C1 C2 1.492(9)
O4" C4" 1.368(8)
O4" C7" 1.407(10)
C4'" C5'" 1.370(9)
C6" H6" 0.9601
C18 H18A 0.9600
C18 H18B 0.9601
C18 H18C 0.9600
C2' H2'A 0.9600
C2' H2'B 0.9600
C9 H9 0.9599
C6 H6A 0.9599
C6 H6B 0.9599
C16 H16A 0.9599
C16 H16B 0.9600
C7'" H7'" 0.9600
C6'" H6'" 0.9601
C24 H24A 0.9599
C24 H24B 0.9600
C11 H11A 0.9601
C11 H11B 0.9600
C30 H30A 0.9600
C30 H30B 0.9597
C17 H17 0.9599
C5 H5 0.9599
C7 H7 0.9602
C5" H5" 0.9600
C3'" H3'" 0.9599
C5' H5'A 0.9599
C5' H5'B 0.9601
C26 H26A 0.9599
C26 H26B 0.9599
C28 H28A 0.9599
C28 H28B 0.9599
C28 H28C 0.9601
C1 H1A 0.9600
C1 H1B 0.9601
C6' H6' 0.9600
C19 H19A 0.9598
C19 H19B 0.9600
C19 H19C 0.9600
C27 H27A 0.9601
C27 H27B 0.9600
C27 H27C 0.9600
C15 H15A 0.9600
C15 H15B 0.9600
C2 H2 0.9601
C12 H12A 0.9600
C12 H12B 0.9600
C2" H2" 0.9598
C4'" H4'" 0.9605
C22 H22 0.9598
C29 H29A 0.9598
C29 H29B 0.9597
C29 H29C 0.9599
C7" H7"A 0.9598
C7" H7"B 0.9599
